data_7122350
loop_
_publ_author_name
'Liu, Dong-Cheng'
'Wang, Hong-Juan'
'Wang, Jia-Wei'
'Zhong, Di-Chang'
'Jiang, Long'
'Lu, Tong-Bu'

_publ_section_title
;
 Highly efficient and selective visible-light driven CO<sub>2</sub>-to-CO
 conversion by a Co-based cryptate in H<sub>2</sub>O/CH<sub>3</sub>CN
 solution.
;
_journal_issue 80
_journal_name_full 'Chemical communications (Cambridge, England)'
_journal_page_first 11308
_journal_page_last 11311
_journal_paper_doi 10.1039/c8cc04892d
_journal_volume 54
_journal_year 2018
_chemical_formula_sum 'C52 H71 Cl3 Co N9 O14'
_chemical_formula_weight 1211.46
_space_group_IT_number 2
_space_group_name_Hall '-P 1'
_space_group_name_H-M_alt 'P -1'
_symmetry_cell_setting triclinic
_symmetry_space_group_name_Hall '-P 1'
_symmetry_space_group_name_H-M 'P -1'
_atom_sites_solution_hydrogens geom
_atom_sites_solution_primary direct
_atom_sites_solution_secondary difmap
_audit_creation_method SHELXL-97
_audit_update_record
;
2018-03-15 deposited with the CCDC.
2018-09-14 downloaded from the CCDC.
;
_cell_angle_alpha 69.061(5)
_cell_angle_beta 85.977(5)
_cell_angle_gamma 75.978(5)
_cell_formula_units_Z 2
_cell_length_a 9.8881(5)
_cell_length_b 15.6504(9)
_cell_length_c 20.0289(11)
_cell_measurement_reflns_used 7152
_cell_measurement_temperature 150(2)
_cell_measurement_theta_max 66.5970
_cell_measurement_theta_min 3.0730
_cell_volume 2808.1(3)
_computing_structure_refinement 'SHELXL-97 (Sheldrick, 1997)'
_computing_structure_solution 'SHELXS-97 (Sheldrick, 1990)'
_diffrn_ambient_temperature 150(2)
_diffrn_measured_fraction_theta_full 0.977
_diffrn_measured_fraction_theta_max 0.977
_diffrn_measurement_device_type 'Xcalibur, Atlas, Gemini ultra'
_diffrn_radiation_monochromator mirror
_diffrn_radiation_type CuK\a
_diffrn_radiation_wavelength 1.54178
_diffrn_reflns_av_R_equivalents 0.0449
_diffrn_reflns_av_sigmaI/netI 0.0485
_diffrn_reflns_limit_h_max 11
_diffrn_reflns_limit_h_min -6
_diffrn_reflns_limit_k_max 18
_diffrn_reflns_limit_k_min -18
_diffrn_reflns_limit_l_max 23
_diffrn_reflns_limit_l_min -23
_diffrn_reflns_number 21472
_diffrn_reflns_theta_full 67.11
_diffrn_reflns_theta_max 67.11
_diffrn_reflns_theta_min 3.11
_diffrn_source 'sealed X-ray tube'
_diffrn_source_type 'Enhance Ultra (Cu) X-ray Source'
_exptl_absorpt_coefficient_mu 4.320
_exptl_absorpt_correction_T_max 0.3573
_exptl_absorpt_correction_T_min 0.3132
_exptl_crystal_colour green
_exptl_crystal_density_diffrn 1.433
_exptl_crystal_density_method 'not measured'
_exptl_crystal_description block
_exptl_crystal_F_000 1272
_exptl_crystal_size_max 0.35
_exptl_crystal_size_mid 0.30
_exptl_crystal_size_min 0.30
_refine_diff_density_max 0.977
_refine_diff_density_min -0.648
_refine_diff_density_rms 0.081
_refine_ls_extinction_method none
_refine_ls_goodness_of_fit_ref 1.045
_refine_ls_hydrogen_treatment mixed
_refine_ls_matrix_type full
_refine_ls_number_parameters 976
_refine_ls_number_reflns 9823
_refine_ls_number_restraints 0
_refine_ls_restrained_S_all 1.141
_refine_ls_R_factor_all 0.0987
_refine_ls_R_factor_gt 0.0799
_refine_ls_shift/su_max 0.000
_refine_ls_shift/su_mean 0.000
_refine_ls_structure_factor_coef Fsqd
_refine_ls_weighting_details 'calc w=1/[\s^2^(Fo^2^)+(0.1325P)^2^+3.7513P] where P=(Fo^2^+2Fc^2^)/3'
_refine_ls_weighting_scheme calc
_refine_ls_wR_factor_gt 0.2157
_refine_ls_wR_factor_ref 0.2338
_reflns_number_gt 7607
_reflns_number_total 9823
_reflns_threshold_expression >2sigma(I)
_cod_data_source_file c8cc04892d2.cif
_cod_data_source_block exp_10380
_cod_depositor_comments 'Adding full bibliography for 7122350.cif.'
_cod_original_sg_symbol_H-M p-1
_cod_database_code 7122350

loop_
_symmetry_equiv_pos_as_xyz
'x, y, z'
'-x, -y, -z'

loop_
_atom_site_label
_atom_site_type_symbol
_atom_site_fract_x
_atom_site_fract_y
_atom_site_fract_z
_atom_site_U_iso_or_equiv
_atom_site_adp_type
_atom_site_occupancy
_atom_site_symmetry_multiplicity
_atom_site_calc_flag
_atom_site_refinement_flags
_atom_site_disorder_assembly
_atom_site_disorder_group
C1 C 0.8027(8) 0.9461(5) 0.5180(3) 0.0661(17) Uani 1 1 d . . .
H1A H 0.8336 1.0055 0.4951 0.079 Uiso 1 1 calc R A 1
H1B H 0.7102 0.9541 0.4976 0.079 Uiso 1 1 calc R A 1
C2 C 0.9060(10) 0.8663(5) 0.5040(4) 0.091(3) Uani 1 1 d . B .
H2AA H 0.9137 0.8789 0.4520 0.109 Uiso 0.609(9) 1 calc PR B 1
H2AB H 0.9991 0.8587 0.5235 0.109 Uiso 0.609(9) 1 calc PR B 1
H2BC H 0.9142 0.8791 0.4519 0.109 Uiso 0.391(9) 1 d PR B 2
H2BD H 0.9990 0.8583 0.5239 0.109 Uiso 0.391(9) 1 d PR B 2
C5 C 0.6575(7) 0.9739(4) 0.6143(4) 0.0633(17) Uani 1 1 d . . .
H5A H 0.6294 1.0375 0.5776 0.076 Uiso 1 1 calc R C 1
H5B H 0.6646 0.9809 0.6610 0.076 Uiso 1 1 calc R C 1
C6 C 0.5503(6) 0.9187(4) 0.6176(4) 0.0688(19) Uani 1 1 d . B .
H6A H 0.4597 0.9499 0.6322 0.083 Uiso 1 1 calc R . .
H6B H 0.5376 0.9162 0.5697 0.083 Uiso 1 1 calc R . .
C7 C 0.7835(5) 0.0706(4) 0.8563(3) 0.0417(11) Uani 1 1 d . B .
H7A H 0.6901 0.0870 0.8759 0.050 Uiso 1 1 calc R . .
H7B H 0.8240 0.0031 0.8824 0.050 Uiso 1 1 calc R . .
C8 C 0.7673(6) 0.0855(4) 0.7786(3) 0.0481(12) Uani 1 1 d . . .
H8C H 0.8590 0.0638 0.7594 0.058 Uiso 0.609(9) 1 calc PR B 1
H8D H 0.7038 0.0479 0.7735 0.058 Uiso 0.609(9) 1 calc PR B 1
H8E H 0.8591 0.0641 0.7594 0.058 Uiso 0.391(9) 1 d PR B 2
H8F H 0.7041 0.0478 0.7734 0.058 Uiso 0.391(9) 1 d PR B 2
C9 C 1.0198(4) 0.0885(3) 0.8591(3) 0.0341(10) Uani 1 1 d . B .
H9A H 1.0300 0.0767 0.8134 0.041 Uiso 1 1 calc R . .
H9B H 1.0539 0.0278 0.8983 0.041 Uiso 1 1 calc R . .
C10 C 1.1065(5) 0.1576(4) 0.8578(3) 0.0421(11) Uani 1 1 d . . .
H10A H 1.0637 0.2206 0.8233 0.050 Uiso 1 1 calc R . .
H10B H 1.1063 0.1625 0.9057 0.050 Uiso 1 1 calc R . .
C11 C 0.8476(5) 0.1299(3) 0.9422(2) 0.0347(10) Uani 1 1 d . B .
H11A H 0.9346 0.1329 0.9619 0.042 Uiso 1 1 calc R . .
H11B H 0.8213 0.0714 0.9734 0.042 Uiso 1 1 calc R . .
C12 C 0.7327(5) 0.2140(3) 0.9424(2) 0.0360(10) Uani 1 1 d . . .
H12A H 0.7591 0.2730 0.9122 0.043 Uiso 1 1 calc R . .
H12B H 0.6453 0.2117 0.9227 0.043 Uiso 1 1 calc R . .
C13 C 0.9146(16) 0.7091(6) 0.5130(6) 0.086(4) Uani 0.609(9) 1 d PDU B 1
H13A H 1.0163 0.7042 0.5130 0.103 Uiso 0.609(9) 1 calc PR B 1
H13B H 0.8846 0.7330 0.4622 0.103 Uiso 0.609(9) 1 calc PR B 1
C14 C 0.8965(9) 0.6102(4) 0.5437(4) 0.073(3) Uani 0.609(9) 1 d PGDU B 1
C15 C 1.0106(7) 0.5384(5) 0.5767(4) 0.072(3) Uani 0.609(9) 1 d PGDU B 1
H15 H 1.0974 0.5527 0.5800 0.086 Uiso 0.609(9) 1 calc PR B 1
C16 C 0.9978(7) 0.4458(5) 0.6049(4) 0.065(2) Uani 0.609(9) 1 d PGDU B 1
H16 H 1.0758 0.3967 0.6275 0.077 Uiso 0.609(9) 1 calc PR B 1
C17 C 0.8708(8) 0.4249(4) 0.6000(4) 0.056(2) Uani 0.609(9) 1 d PGDU B 1
C18 C 0.7567(7) 0.4966(5) 0.5670(5) 0.060(2) Uani 0.609(9) 1 d PGDU B 1
C19 C 0.7695(8) 0.5893(4) 0.5388(4) 0.075(3) Uani 0.609(9) 1 d PGDU B 1
H19 H 0.6915 0.6383 0.5162 0.090 Uiso 0.609(9) 1 calc PR B 1
N2 N 0.8534(8) 0.7811(4) 0.5397(3) 0.084(2) Uani 0.609(9) 1 d PD B 1
H2A H 0.7643 0.8001 0.5195 0.101 Uiso 0.609(9) 1 calc PR B 1
N6 N 0.7121(6) 0.1827(3) 0.7388(3) 0.0646(14) Uani 0.609(9) 1 d PD B 1
H6C H 0.6698 0.2250 0.7576 0.077 Uiso 0.609(9) 1 calc PR B 1
C21 C 0.7339(10) 0.3062(6) 0.6251(6) 0.056(2) Uani 0.609(9) 1 d PDU B 1
C22 C 0.6201(11) 0.3789(6) 0.5912(5) 0.063(2) Uani 0.609(9) 1 d PDU B 1
H22 H 0.5335 0.3646 0.5875 0.075 Uiso 0.609(9) 1 calc PR B 1
C20 C 0.8596(10) 0.3301(6) 0.6271(5) 0.054(2) Uani 0.609(9) 1 d PDU B 1
H20 H 0.9399 0.2816 0.6471 0.064 Uiso 0.609(9) 1 calc PR B 1
C23 C 0.6320(10) 0.4715(7) 0.5632(5) 0.067(3) Uani 0.609(9) 1 d PDU B 1
H23 H 0.5528 0.5194 0.5406 0.080 Uiso 0.609(9) 1 calc PR B 1
C24 C 0.7367(18) 0.2024(8) 0.6608(5) 0.070(4) Uani 0.609(9) 1 d PDU B 1
H24A H 0.6633 0.1862 0.6396 0.085 Uiso 0.609(9) 1 calc PR B 1
H24B H 0.8282 0.1639 0.6537 0.085 Uiso 0.609(9) 1 calc PR B 1
C13' C 0.9548(15) 0.7000(9) 0.5288(10) 0.055(4) Uani 0.391(9) 1 d PDU B 2
H13C H 1.0332 0.6763 0.5638 0.066 Uiso 0.391(9) 1 calc PR B 2
H13D H 0.9927 0.7189 0.4800 0.066 Uiso 0.391(9) 1 calc PR B 2
C14' C 0.8743(17) 0.6247(12) 0.5397(7) 0.052(3) Uani 0.391(9) 1 d PDU B 2
C15' C 0.7487(19) 0.6263(13) 0.5168(9) 0.062(3) Uani 0.391(9) 1 d PDU B 2
H15' H 0.6943 0.6861 0.4887 0.074 Uiso 0.391(9) 1 calc PR B 2
C16' C 0.6908(19) 0.5507(12) 0.5298(9) 0.064(3) Uani 0.391(9) 1 d PDU B 2
H16' H 0.6004 0.5595 0.5115 0.076 Uiso 0.391(9) 1 calc PR B 2
C19' C 0.9536(18) 0.5360(12) 0.5803(9) 0.052(3) Uani 0.391(9) 1 d PDU B 2
H19' H 1.0425 0.5308 0.5986 0.062 Uiso 0.391(9) 1 calc PR B 2
N2' N 0.8534(8) 0.7811(4) 0.5397(3) 0.084(2) Uani 0.391(9) 1 d PD B 2
H2'A H 0.7703 0.7888 0.5168 0.101 Uiso 0.391(9) 1 calc PR B 2
N6' N 0.7121(6) 0.1827(3) 0.7388(3) 0.0646(14) Uani 0.391(9) 1 d PD B 2
H6' H 0.7505 0.2198 0.7542 0.077 Uiso 0.391(9) 1 d PR B 2
C24' C 0.701(2) 0.2167(13) 0.6595(6) 0.063(5) Uani 0.391(9) 1 d PDU B 2
H24C H 0.6015 0.2413 0.6437 0.075 Uiso 0.391(9) 1 calc PR B 2
H24D H 0.7421 0.1648 0.6417 0.075 Uiso 0.391(9) 1 calc PR B 2
C17' C 0.8998(11) 0.4483(6) 0.5956(7) 0.054(3) Uani 0.391(9) 1 d PGDU B 2
C18' C 0.7667(11) 0.4599(6) 0.5704(6) 0.058(3) Uani 0.391(9) 1 d PGDU B 2
C20' C 0.7067(10) 0.3832(8) 0.5882(7) 0.064(3) Uani 0.391(9) 1 d PGDU B 2
H20' H 0.6158 0.3911 0.5710 0.077 Uiso 0.391(9) 1 calc PR B 2
C21' C 0.7798(13) 0.2947(7) 0.6313(7) 0.064(4) Uani 0.391(9) 1 d PGDU B 2
C22' C 0.9129(12) 0.2831(6) 0.6566(6) 0.065(3) Uani 0.391(9) 1 d PGDU B 2
H22' H 0.9629 0.2227 0.6861 0.078 Uiso 0.391(9) 1 calc PR B 2
C23' C 0.9729(9) 0.3599(7) 0.6387(6) 0.062(3) Uani 0.391(9) 1 d PGDU B 2
H23' H 1.0639 0.3519 0.6560 0.075 Uiso 0.391(9) 1 calc PR B 2
C26 C 1.0987(6) 0.6293(4) 0.7662(4) 0.0724(15) Uani 1 1 d DU . .
N1 N 0.7933(4) 0.9239(3) 0.5963(2) 0.0440(10) Uani 0.618(8) 1 d PD B 1
C3 C 0.902(2) 0.9452(17) 0.6308(6) 0.049(5) Uani 0.618(8) 1 d PD B 1
H3A H 0.8796 1.0131 0.6237 0.058 Uiso 0.618(8) 1 calc PR B 1
H3B H 0.9935 0.9298 0.6088 0.058 Uiso 0.618(8) 1 calc PR B 1
C4 C 0.9097(11) 0.8877(4) 0.7097(5) 0.046(2) Uani 0.618(8) 1 d PDU B 1
H4A H 0.9876 0.8976 0.7324 0.055 Uiso 0.618(8) 1 calc PR B 1
H4B H 0.8221 0.9087 0.7324 0.055 Uiso 0.618(8) 1 calc PR B 1
N3 N 0.9313(6) 0.7864(4) 0.7211(5) 0.0445(17) Uani 0.618(8) 1 d PDU B 1
H3C H 0.8918 0.7612 0.7651 0.053 Uiso 0.618(8) 1 calc PR B 1
C25 C 1.0793(7) 0.7346(4) 0.7304(6) 0.063(2) Uani 0.618(8) 1 d PDU B 1
H25A H 1.1280 0.7580 0.7594 0.075 Uiso 0.618(8) 1 calc PR B 1
H25B H 1.1232 0.7480 0.6829 0.075 Uiso 0.618(8) 1 calc PR B 1
N1' N 0.7933(4) 0.9239(3) 0.5963(2) 0.0440(10) Uani 0.382(8) 1 d PD B 2
C3' C 0.921(3) 0.945(3) 0.6145(12) 0.055(9) Uani 0.382(8) 1 d PD B 2
H3'A H 0.9014 1.0115 0.6111 0.065 Uiso 0.382(8) 1 calc PR B 2
H3'B H 0.9949 0.9355 0.5800 0.065 Uiso 0.382(8) 1 calc PR B 2
C4' C 0.9710(17) 0.8815(7) 0.6893(8) 0.044(3) Uani 0.382(8) 1 d PDU B 2
H4'A H 1.0592 0.8921 0.7017 0.053 Uiso 0.382(8) 1 calc PR B 2
H4'B H 0.9000 0.8905 0.7251 0.053 Uiso 0.382(8) 1 calc PR B 2
C25' C 1.0120(12) 0.7257(5) 0.7602(5) 0.052(3) Uani 0.382(8) 1 d PDU B 2
H25C H 0.9202 0.7202 0.7823 0.062 Uiso 0.382(8) 1 calc PRD B 2
H25D H 1.0594 0.7538 0.7861 0.062 Uiso 0.382(8) 1 calc PR B 2
N3' N 0.9918(12) 0.7870(6) 0.6844(5) 0.044(2) Uani 0.382(8) 1 d PDU B 2
H3'C H 1.0686 0.7737 0.6571 0.052 Uiso 0.382(8) 1 calc PR B 2
C27 C 1.0791(7) 0.5735(5) 0.8433(4) 0.0797(17) Uani 1 1 d DU B .
H27 H 1.0345 0.6059 0.8739 0.096 Uiso 1 1 calc RD . .
C28 C 1.1198(6) 0.4853(6) 0.8687(5) 0.0738(16) Uani 1 1 d U . .
H28 H 1.1004 0.4536 0.9172 0.089 Uiso 1 1 calc R B .
C29 C 1.1905(5) 0.4330(4) 0.8297(4) 0.0552(13) Uani 1 1 d U B .
C30 C 1.2169(5) 0.4784(4) 0.7558(4) 0.0564(13) Uani 1 1 d U . .
C31 C 1.1675(6) 0.5800(4) 0.7243(4) 0.0670(15) Uani 1 1 d DU B .
H31 H 1.1825 0.6120 0.6752 0.080 Uiso 1 1 calc R . .
C32 C 1.2385(6) 0.3339(4) 0.8598(3) 0.0553(14) Uani 1 1 d . . .
H32 H 1.2226 0.3025 0.9088 0.066 Uiso 1 1 calc R B .
C33 C 1.3063(5) 0.2831(4) 0.8203(4) 0.0549(15) Uani 1 1 d . B .
C34 C 1.3336(6) 0.3299(4) 0.7468(4) 0.0564(14) Uani 1 1 d . . .
H34 H 1.3829 0.2944 0.7192 0.068 Uiso 1 1 calc R B .
C35 C 1.2893(6) 0.4250(4) 0.7163(4) 0.0592(15) Uani 1 1 d . B .
H35 H 1.3080 0.4553 0.6674 0.071 Uiso 1 1 calc R . .
C36 C 1.3517(5) 0.1772(4) 0.8524(4) 0.0579(16) Uani 1 1 d . . .
H36A H 1.4440 0.1563 0.8334 0.069 Uiso 1 1 calc R B .
H36B H 1.3624 0.1585 0.9048 0.069 Uiso 1 1 calc R . .
C37 C 0.5735(7) 0.8167(4) 0.7460(3) 0.0579(15) Uani 1 1 d . . .
H37A H 0.4861 0.8625 0.7484 0.069 Uiso 1 1 calc R . .
H37B H 0.6511 0.8343 0.7627 0.069 Uiso 1 1 calc R . .
C38 C 0.5637(6) 0.7197(3) 0.7943(3) 0.0430(12) Uani 1 1 d . . .
C39 C 0.4493(6) 0.6856(4) 0.7853(3) 0.0471(12) Uani 1 1 d . . .
H39 H 0.3815 0.7243 0.7489 0.057 Uiso 1 1 calc R . .
C40 C 0.4338(5) 0.5981(4) 0.8276(3) 0.0434(11) Uani 1 1 d . . .
H40 H 0.3553 0.5770 0.8207 0.052 Uiso 1 1 calc R . .
C41 C 0.5327(4) 0.5396(3) 0.8808(3) 0.0338(10) Uani 1 1 d . . .
C42 C 0.6483(5) 0.5714(3) 0.8920(2) 0.0335(9) Uani 1 1 d . . .
C43 C 0.6609(5) 0.6642(3) 0.8468(3) 0.0399(11) Uani 1 1 d . . .
H43 H 0.7377 0.6871 0.8534 0.048 Uiso 1 1 calc R . .
C44 C 0.5217(5) 0.4467(3) 0.9249(3) 0.0358(10) Uani 1 1 d . . .
H44 H 0.4446 0.4244 0.9177 0.043 Uiso 1 1 calc R . .
C45 C 0.6177(4) 0.3896(3) 0.9761(2) 0.0335(10) Uani 1 1 d . . .
C46 C 0.7337(5) 0.4229(3) 0.9865(3) 0.0386(10) Uani 1 1 d . . .
H46 H 0.8022 0.3831 1.0221 0.046 Uiso 1 1 calc R . .
C47 C 0.7480(5) 0.5118(3) 0.9456(3) 0.0379(10) Uani 1 1 d . . .
H47 H 0.8255 0.5330 0.9536 0.045 Uiso 1 1 calc R . .
C48 C 0.6017(5) 0.2917(3) 1.0231(3) 0.0395(11) Uani 1 1 d . . .
H48A H 0.6002 0.2874 1.0737 0.047 Uiso 1 1 calc R . .
H48B H 0.5104 0.2842 1.0118 0.047 Uiso 1 1 calc R . .
Co1 Co 0.80658(8) 0.77062(5) 0.64685(4) 0.0377(2) Uani 1 1 d . . .
N4 N 0.5975(5) 0.8213(3) 0.6701(2) 0.0495(11) Uani 1 1 d . B .
H4 H 0.5449 0.7843 0.6615 0.059 Uiso 1 1 calc R . .
N5 N 0.8729(4) 0.1267(3) 0.8697(2) 0.0320(8) Uani 1 1 d . . .
N7 N 1.2512(4) 0.1275(3) 0.8372(2) 0.0418(9) Uani 1 1 d . B .
H7C H 1.2522 0.1373 0.7891 0.050 Uiso 1 1 calc R . .
H7D H 1.2821 0.0639 0.8612 0.050 Uiso 1 1 calc R . .
N8 N 0.7114(4) 0.2125(3) 1.0157(2) 0.0341(8) Uani 1 1 d . . .
H8A H 0.7941 0.2137 1.0334 0.041 Uiso 1 1 d R . .
Cl1 Cl 0.6432(6) 0.2401(4) 0.4390(3) 0.0712(7) Uani 0.698(7) 1 d PDU D 1
O1 O 0.5038(7) 0.2250(7) 0.4487(5) 0.123(3) Uani 0.698(7) 1 d PDU D 1
O2 O 0.7204(8) 0.1878(5) 0.5035(3) 0.089(2) Uani 0.698(7) 1 d PDU D 1
O3 O 0.7075(10) 0.2024(6) 0.3850(4) 0.106(3) Uani 0.698(7) 1 d PDU D 1
O4 O 0.6374(12) 0.3374(4) 0.4186(5) 0.131(3) Uani 0.698(7) 1 d PDU D 1
Cl1' Cl 0.6586(14) 0.2444(10) 0.4402(7) 0.0712(7) Uani 0.302(7) 1 d PDU D 2
O1' O 0.5797(19) 0.2107(13) 0.5029(8) 0.107(5) Uani 0.302(7) 1 d PDU D 2
O2' O 0.5647(17) 0.2989(12) 0.3806(8) 0.105(4) Uani 0.302(7) 1 d PDU D 2
O3' O 0.7463(19) 0.1664(11) 0.4244(11) 0.116(5) Uani 0.302(7) 1 d PDU D 2
O4' O 0.7440(18) 0.3024(12) 0.4487(10) 0.097(4) Uani 0.302(7) 1 d PDU D 2
C49 C 0.7202(5) 0.5908(4) 0.6989(3) 0.0397(11) Uani 1 1 d . . .
H49 H 0.6382 0.6245 0.6705 0.048 Uiso 1 1 calc R B .
C50 C 0.8507(6) 0.4456(4) 0.7816(3) 0.0466(12) Uani 1 1 d . . .
H50A H 0.9206 0.4829 0.7747 0.070 Uiso 1 1 calc R B .
H50B H 0.8899 0.3902 0.7683 0.070 Uiso 1 1 calc R . .
H50C H 0.8240 0.4254 0.8319 0.070 Uiso 1 1 calc R . .
C51 C 0.6162(6) 0.4563(4) 0.7381(4) 0.0544(14) Uani 1 1 d . . .
H51A H 0.5391 0.5021 0.7073 0.082 Uiso 1 1 calc R B .
H51B H 0.5835 0.4320 0.7871 0.082 Uiso 1 1 calc R . .
H51C H 0.6503 0.4042 0.7204 0.082 Uiso 1 1 calc R . .
N10 N 0.7294(4) 0.5021(3) 0.7373(2) 0.0393(9) Uani 1 1 d . B .
O13 O 0.8121(3) 0.6339(2) 0.69706(17) 0.0385(7) Uani 1 1 d . B .
Cl2 Cl 0.6642(19) 0.8311(11) 0.3484(7) 0.0991(9) Uani 0.138(4) 1 d PDU E 1
O5 O 0.803(3) 0.815(3) 0.320(2) 0.089(7) Uani 0.138(4) 1 d PDU E 1
O6 O 0.565(4) 0.878(3) 0.2897(17) 0.129(8) Uani 0.138(4) 1 d PDU E 1
O7 O 0.634(4) 0.7436(18) 0.3920(19) 0.126(9) Uani 0.138(4) 1 d PDU E 1
O8 O 0.658(5) 0.891(3) 0.3897(19) 0.106(6) Uani 0.138(4) 1 d PDU E 1
O15 O 0.769(3) 1.021(2) 0.2690(16) 0.060(7) Uani 0.138(4) 1 d PDU E 1
C53 C 0.896(3) 0.960(3) 0.303(2) 0.049(7) Uani 0.138(4) 1 d PDU E 1
Cl2' Cl 0.7129(3) 0.89893(18) 0.33016(12) 0.0991(9) Uani 0.862(4) 1 d PDU E 2
O5' O 0.7893(10) 0.9654(6) 0.3237(5) 0.148(3) Uani 0.862(4) 1 d PDU E 2
O6' O 0.5946(8) 0.9421(6) 0.2801(4) 0.140(3) Uani 0.862(4) 1 d PDU E 2
O7' O 0.7965(8) 0.8217(6) 0.3119(5) 0.113(3) Uani 0.862(4) 1 d PDU E 2
O8' O 0.6620(10) 0.8653(6) 0.4018(3) 0.110(3) Uani 0.862(4) 1 d PDU E 2
C52 C 0.4847(4) 0.0780(4) 0.0977(4) 0.074(2) Uani 1 1 d DU . .
H52A H 0.4618 0.0316 0.1421 0.112 Uiso 1 1 calc R . .
H52B H 0.4283 0.0812 0.0582 0.112 Uiso 1 1 calc R . .
H52C H 0.4650 0.1398 0.1028 0.112 Uiso 1 1 calc R . .
O14 O 0.6291(3) 0.0508(2) 0.0833(2) 0.0579(11) Uani 1 1 d DU . .
H14 H 0.6620 0.0988 0.0668 0.087 Uiso 1 1 calc R . .
Cl3 Cl 0.09540(16) 0.21460(11) 0.07345(9) 0.0528(5) Uani 0.917(4) 1 d PDU F 1
O9 O 0.1340(6) 0.1706(4) 0.0211(3) 0.0804(15) Uani 0.917(4) 1 d PDU F 1
O10 O 0.0916(6) 0.3129(3) 0.0429(3) 0.0790(15) Uani 0.917(4) 1 d PDU F 1
O11 O -0.0405(5) 0.2026(5) 0.1004(3) 0.0957(18) Uani 0.917(4) 1 d PDU F 1
O12 O 0.1920(4) 0.1704(3) 0.1326(2) 0.0572(12) Uani 0.917(4) 1 d PDU F 1
Cl3' Cl 0.0549(18) 0.1769(13) 0.1051(10) 0.0528(5) Uani 0.083(4) 1 d PDU F 2
O9' O 0.073(4) 0.139(3) 0.0487(17) 0.063(5) Uani 0.083(4) 1 d PDU F 2
O10' O 0.045(4) 0.2772(15) 0.075(2) 0.066(5) Uani 0.083(4) 1 d PDU F 2
O11' O -0.072(3) 0.161(3) 0.142(2) 0.071(6) Uani 0.083(4) 1 d PDU F 2
O12' O 0.170(3) 0.133(3) 0.1547(18) 0.054(6) Uani 0.083(4) 1 d PDU F 2

loop_
_atom_site_aniso_label
_atom_site_aniso_U_11
_atom_site_aniso_U_22
_atom_site_aniso_U_33
_atom_site_aniso_U_23
_atom_site_aniso_U_13
_atom_site_aniso_U_12
C1 0.092(5) 0.061(4) 0.042(3) -0.007(3) 0.014(3) -0.032(3)
C2 0.146(8) 0.072(5) 0.072(5) -0.032(4) 0.054(5) -0.062(5)
C5 0.066(4) 0.037(3) 0.059(4) 0.006(3) 0.011(3) 0.001(3)
C6 0.052(3) 0.049(3) 0.069(4) 0.015(3) 0.002(3) -0.002(3)
C7 0.036(2) 0.042(3) 0.052(3) -0.019(2) 0.001(2) -0.013(2)
C8 0.050(3) 0.041(3) 0.060(3) -0.023(3) -0.006(2) -0.011(2)
C9 0.030(2) 0.033(2) 0.039(2) -0.0144(19) 0.0036(18) -0.0052(18)
C10 0.032(2) 0.040(3) 0.058(3) -0.022(2) 0.005(2) -0.009(2)
C11 0.031(2) 0.034(2) 0.035(2) -0.0105(19) 0.0037(18) -0.0034(18)
C12 0.037(2) 0.030(2) 0.038(2) -0.0105(19) 0.0049(19) -0.0057(19)
C13 0.128(8) 0.076(6) 0.061(6) -0.031(5) 0.002(6) -0.026(5)
C14 0.111(6) 0.061(5) 0.054(5) -0.033(4) 0.015(5) -0.016(4)
C15 0.094(6) 0.080(5) 0.053(5) -0.037(4) 0.015(5) -0.024(4)
C16 0.082(5) 0.073(5) 0.046(4) -0.034(4) 0.010(4) -0.015(4)
C17 0.070(4) 0.059(4) 0.038(4) -0.022(3) 0.002(4) -0.005(3)
C18 0.084(4) 0.054(4) 0.042(4) -0.025(4) -0.006(4) 0.000(3)
C19 0.102(5) 0.057(5) 0.062(5) -0.026(4) 0.003(5) -0.002(4)
N2 0.142(6) 0.064(3) 0.062(3) -0.033(3) 0.050(4) -0.048(4)
N6 0.097(4) 0.043(3) 0.053(3) -0.024(2) -0.019(3) 0.002(3)
C21 0.070(4) 0.051(4) 0.046(4) -0.026(3) -0.009(4) 0.002(3)
C22 0.073(5) 0.060(4) 0.048(4) -0.015(4) -0.010(4) -0.006(4)
C20 0.062(4) 0.052(4) 0.041(4) -0.021(3) -0.005(4) 0.006(3)
C23 0.080(5) 0.059(4) 0.052(5) -0.017(4) -0.016(4) 0.003(4)
C24 0.101(7) 0.050(5) 0.059(6) -0.023(4) -0.026(5) -0.004(5)
C13' 0.057(6) 0.059(6) 0.052(7) -0.029(5) 0.013(6) -0.008(5)
C14' 0.067(5) 0.047(5) 0.046(6) -0.030(4) 0.006(5) 0.000(4)
C15' 0.071(6) 0.049(5) 0.064(6) -0.024(5) -0.006(5) -0.003(5)
C16' 0.072(6) 0.054(5) 0.063(6) -0.019(5) -0.014(5) -0.009(5)
C19' 0.053(6) 0.059(5) 0.041(5) -0.029(4) 0.008(5) 0.005(4)
N2' 0.142(6) 0.064(3) 0.062(3) -0.033(3) 0.050(4) -0.048(4)
N6' 0.097(4) 0.043(3) 0.053(3) -0.024(2) -0.019(3) 0.002(3)
C24' 0.084(8) 0.054(7) 0.052(7) -0.029(6) -0.011(6) -0.002(6)
C17' 0.064(6) 0.053(5) 0.040(5) -0.023(4) 0.001(5) 0.005(4)
C18' 0.075(6) 0.052(5) 0.049(5) -0.023(5) -0.007(5) -0.007(4)
C20' 0.084(6) 0.054(5) 0.057(6) -0.024(5) -0.010(5) -0.010(5)
C21' 0.087(6) 0.055(5) 0.055(6) -0.030(5) -0.006(5) -0.005(5)
C22' 0.082(6) 0.054(5) 0.057(6) -0.026(5) 0.001(5) -0.001(5)
C23' 0.068(6) 0.057(5) 0.052(6) -0.020(5) 0.006(5) 0.002(4)
C26 0.049(3) 0.056(3) 0.119(4) -0.041(3) -0.041(3) 0.005(2)
N1 0.048(2) 0.040(2) 0.039(2) -0.0084(18) 0.0022(18) -0.0100(18)
C3 0.048(7) 0.037(7) 0.060(8) -0.016(6) -0.001(7) -0.009(5)
C4 0.050(5) 0.032(3) 0.056(5) -0.013(3) -0.007(4) -0.011(3)
N3 0.045(3) 0.027(3) 0.059(4) -0.010(3) -0.013(3) -0.007(2)
C25 0.039(4) 0.053(3) 0.097(5) -0.027(3) -0.009(4) -0.007(3)
N1' 0.048(2) 0.040(2) 0.039(2) -0.0084(18) 0.0022(18) -0.0100(18)
C3' 0.075(18) 0.026(10) 0.062(11) -0.012(10) 0.007(12) -0.016(11)
C4' 0.041(5) 0.036(4) 0.057(5) -0.014(4) -0.002(5) -0.013(4)
C25' 0.035(5) 0.050(4) 0.075(5) -0.028(4) 0.002(4) -0.010(4)
N3' 0.036(4) 0.038(4) 0.062(5) -0.024(3) 0.006(4) -0.012(3)
C27 0.046(3) 0.082(3) 0.125(4) -0.056(3) -0.014(3) -0.007(3)
C28 0.045(3) 0.086(4) 0.107(4) -0.050(3) -0.001(3) -0.020(3)
C29 0.033(2) 0.056(3) 0.082(3) -0.027(3) -0.008(2) -0.015(2)
C30 0.037(2) 0.054(3) 0.086(3) -0.033(3) -0.015(2) -0.010(2)
C31 0.056(3) 0.050(3) 0.098(4) -0.027(3) -0.032(3) -0.008(2)
C32 0.044(3) 0.058(3) 0.066(4) -0.017(3) -0.002(3) -0.022(3)
C33 0.028(2) 0.050(3) 0.088(4) -0.024(3) -0.004(3) -0.010(2)
C34 0.047(3) 0.049(3) 0.073(4) -0.019(3) 0.010(3) -0.018(3)
C35 0.062(4) 0.057(4) 0.063(4) -0.018(3) 0.005(3) -0.026(3)
C36 0.031(3) 0.038(3) 0.096(5) -0.011(3) -0.009(3) -0.010(2)
C37 0.076(4) 0.035(3) 0.054(3) -0.011(2) 0.027(3) -0.009(3)
C38 0.054(3) 0.034(2) 0.039(3) -0.013(2) 0.017(2) -0.010(2)
C39 0.046(3) 0.049(3) 0.041(3) -0.013(2) 0.003(2) -0.006(2)
C40 0.037(3) 0.046(3) 0.047(3) -0.014(2) 0.000(2) -0.012(2)
C41 0.031(2) 0.035(2) 0.041(2) -0.022(2) 0.0089(19) -0.0093(18)
C42 0.032(2) 0.037(2) 0.036(2) -0.020(2) 0.0063(18) -0.0079(18)
C43 0.043(3) 0.040(3) 0.042(3) -0.020(2) 0.017(2) -0.017(2)
C44 0.032(2) 0.036(2) 0.044(3) -0.018(2) 0.0098(19) -0.0120(19)
C45 0.032(2) 0.030(2) 0.038(2) -0.0133(19) 0.0107(19) -0.0065(18)
C46 0.036(2) 0.037(2) 0.041(3) -0.014(2) 0.005(2) -0.0061(19)
C47 0.033(2) 0.041(3) 0.046(3) -0.021(2) 0.006(2) -0.012(2)
C48 0.036(2) 0.032(2) 0.046(3) -0.011(2) 0.015(2) -0.0075(19)
Co1 0.0429(5) 0.0346(4) 0.0364(4) -0.0125(3) 0.0009(3) -0.0104(3)
N4 0.050(2) 0.041(2) 0.041(2) 0.0030(19) 0.0033(19) -0.0066(19)
N5 0.0279(18) 0.0329(19) 0.035(2) -0.0129(16) 0.0005(15) -0.0059(15)
N7 0.031(2) 0.033(2) 0.058(3) -0.0147(19) 0.0067(18) -0.0061(16)
N8 0.0321(19) 0.0295(19) 0.039(2) -0.0119(16) 0.0096(16) -0.0066(15)
Cl1 0.1028(16) 0.0543(10) 0.0438(8) -0.0096(7) -0.0171(10) -0.0015(10)
O1 0.111(5) 0.134(6) 0.133(6) -0.067(5) -0.018(4) -0.005(4)
O2 0.112(5) 0.076(4) 0.070(4) -0.014(3) -0.033(4) -0.014(4)
O3 0.150(6) 0.098(5) 0.064(4) -0.030(4) 0.000(4) -0.013(5)
O4 0.170(7) 0.067(4) 0.124(6) -0.011(4) 0.002(6) -0.003(4)
Cl1' 0.1028(16) 0.0543(10) 0.0438(8) -0.0096(7) -0.0171(10) -0.0015(10)
O1' 0.122(7) 0.096(7) 0.082(6) -0.013(6) 0.011(6) -0.015(6)
O2' 0.096(7) 0.107(7) 0.095(7) -0.007(6) -0.038(6) -0.022(6)
O3' 0.125(8) 0.090(7) 0.116(8) -0.035(6) 0.010(7) 0.002(6)
O4' 0.109(8) 0.092(7) 0.097(8) -0.031(6) -0.020(6) -0.033(6)
C49 0.039(2) 0.044(3) 0.044(3) -0.026(2) 0.006(2) -0.010(2)
C50 0.052(3) 0.040(3) 0.047(3) -0.011(2) 0.001(2) -0.015(2)
C51 0.051(3) 0.059(3) 0.075(4) -0.041(3) 0.018(3) -0.030(3)
N10 0.042(2) 0.042(2) 0.046(2) -0.0247(19) 0.0099(18) -0.0188(18)
O13 0.0418(18) 0.0381(17) 0.0405(18) -0.0161(14) 0.0047(14) -0.0159(14)
Cl2 0.142(2) 0.0788(15) 0.0583(12) -0.0207(11) -0.0054(12) 0.0046(14)
O5 0.138(9) 0.077(11) 0.057(11) -0.047(10) -0.008(9) 0.002(10)
O6 0.156(12) 0.116(15) 0.078(12) -0.032(11) -0.026(10) 0.040(15)
O7 0.158(19) 0.096(12) 0.093(17) -0.011(11) -0.004(16) -0.008(14)
O8 0.149(13) 0.091(11) 0.052(11) -0.031(8) 0.007(10) 0.027(11)
O15 0.051(9) 0.062(10) 0.057(10) -0.027(8) 0.009(8) 0.012(8)
C53 0.035(10) 0.054(11) 0.061(11) -0.028(9) 0.007(8) -0.008(8)
Cl2' 0.142(2) 0.0788(15) 0.0583(12) -0.0207(11) -0.0054(12) 0.0046(14)
O5' 0.191(9) 0.141(7) 0.105(6) -0.020(5) 0.039(6) -0.074(6)
O6' 0.174(7) 0.133(7) 0.075(4) -0.044(5) -0.043(5) 0.058(6)
O7' 0.128(5) 0.099(5) 0.078(5) -0.021(4) -0.012(4) 0.025(4)
O8' 0.131(5) 0.116(6) 0.061(4) -0.017(4) -0.003(4) -0.006(5)
C52 0.042(3) 0.053(3) 0.106(5) -0.005(3) 0.015(3) -0.010(3)
O14 0.0362(18) 0.0330(18) 0.088(3) -0.0037(18) 0.0168(18) -0.0084(14)
Cl3 0.0500(8) 0.0498(9) 0.0559(9) -0.0132(7) -0.0178(7) -0.0097(6)
O9 0.119(4) 0.070(3) 0.059(3) -0.025(2) -0.022(3) -0.022(3)
O10 0.097(4) 0.051(3) 0.083(3) -0.013(2) -0.020(3) -0.015(2)
O11 0.053(3) 0.110(4) 0.101(4) -0.004(3) -0.018(3) -0.024(3)
O12 0.048(2) 0.066(3) 0.053(3) -0.019(2) -0.0165(19) -0.004(2)
Cl3' 0.0500(8) 0.0498(9) 0.0559(9) -0.0132(7) -0.0178(7) -0.0097(6)
O9' 0.070(9) 0.067(8) 0.059(8) -0.019(7) -0.010(7) -0.028(8)
O10' 0.064(8) 0.059(6) 0.069(9) -0.017(6) -0.009(8) -0.010(7)
O11' 0.061(7) 0.078(10) 0.071(10) -0.016(8) -0.007(7) -0.021(8)
O12' 0.054(8) 0.055(10) 0.053(9) -0.020(7) -0.009(7) -0.008(8)

loop_
_atom_type_symbol
_atom_type_description
_atom_type_scat_dispersion_real
_atom_type_scat_dispersion_imag
_atom_type_scat_source
C C 0.0181 0.0091 'International Tables Vol C Tables 4.2.6.8 and 6.1.1.4'
H H 0.0000 0.0000 'International Tables Vol C Tables 4.2.6.8 and 6.1.1.4'
N N 0.0311 0.0180 'International Tables Vol C Tables 4.2.6.8 and 6.1.1.4'
O O 0.0492 0.0322 'International Tables Vol C Tables 4.2.6.8 and 6.1.1.4'
Cl Cl 0.3639 0.7018 'International Tables Vol C Tables 4.2.6.8 and 6.1.1.4'
Co Co -2.3653 3.6143 'International Tables Vol C Tables 4.2.6.8 and 6.1.1.4'

loop_
_geom_angle_atom_site_label_1
_geom_angle_atom_site_label_2
_geom_angle_atom_site_label_3
_geom_angle
N1 C1 C2 108.5(6)
N1 C1 H1A 110.0
C2 C1 H1A 110.0
N1 C1 H1B 110.0
C2 C1 H1B 110.0
H1A C1 H1B 108.4
N2 C2 C1 106.7(6)
N2 C2 H2AA 110.4
C1 C2 H2AA 110.4
N2 C2 H2AB 110.4
C1 C2 H2AB 110.4
H2AA C2 H2AB 108.6
N2 C2 H2BC 110.7
C1 C2 H2BC 110.4
H2AA C2 H2BC 0.4
H2AB C2 H2BC 108.3
N2 C2 H2BD 109.9
C1 C2 H2BD 110.4
H2AA C2 H2BD 109.0
H2AB C2 H2BD 0.5
H2BC C2 H2BD 108.6
N1 C5 C6 109.1(5)
N1 C5 H5A 109.9
C6 C5 H5A 109.9
N1 C5 H5B 109.9
C6 C5 H5B 109.9
H5A C5 H5B 108.3
N4 C6 C5 109.5(5)
N4 C6 H6A 109.8
C5 C6 H6A 109.8
N4 C6 H6B 109.8
C5 C6 H6B 109.8
H6A C6 H6B 108.2
N5 C7 C8 114.0(4)
N5 C7 H7A 108.8
C8 C7 H7A 108.8
N5 C7 H7B 108.8
C8 C7 H7B 108.8
H7A C7 H7B 107.7
N6 C8 C7 110.4(4)
N6 C8 H8C 109.6
C7 C8 H8C 109.6
N6 C8 H8D 109.6
C7 C8 H8D 109.6
H8C C8 H8D 108.1
N6 C8 H8E 109.4
C7 C8 H8E 109.6
H8C C8 H8E 0.2
H8D C8 H8E 108.3
N6 C8 H8F 109.7
C7 C8 H8F 109.7
H8C C8 H8F 108.0
H8D C8 H8F 0.2
H8E C8 H8F 108.2
N5 C9 C10 110.0(4)
N5 C9 H9A 109.7
C10 C9 H9A 109.7
N5 C9 H9B 109.7
C10 C9 H9B 109.7
H9A C9 H9B 108.2
N7 C10 C9 111.4(4)
N7 C10 H10A 109.3
C9 C10 H10A 109.3
N7 C10 H10B 109.3
C9 C10 H10B 109.3
H10A C10 H10B 108.0
N5 C11 C12 111.9(4)
N5 C11 H11A 109.2
C12 C11 H11A 109.2
N5 C11 H11B 109.2
C12 C11 H11B 109.2
H11A C11 H11B 107.9
N8 C12 C11 109.2(4)
N8 C12 H12A 109.8
C11 C12 H12A 109.8
N8 C12 H12B 109.8
C11 C12 H12B 109.8
H12A C12 H12B 108.3
N2 C13 C14 125.1(7)
N2 C13 H13A 106.1
C14 C13 H13A 106.1
N2 C13 H13B 106.1
C14 C13 H13B 106.1
H13A C13 H13B 106.3
C15 C14 C19 120.0
C15 C14 C13 118.5(7)
C19 C14 C13 121.5(7)
C16 C15 C14 120.0
C16 C15 H15 120.0
C14 C15 H15 120.0
C15 C16 C17 120.0
C15 C16 H16 120.0
C17 C16 H16 120.0
C18 C17 C16 120.0
C18 C17 C20 120.3(6)
C16 C17 C20 119.7(6)
C17 C18 C19 120.0
C17 C18 C23 117.6(6)
C19 C18 C23 122.4(6)
C18 C19 C14 120.0
C18 C19 H19 120.0
C14 C19 H19 120.0
C13 N2 C2 111.9(6)
C13 N2 Co1 128.7(6)
C2 N2 Co1 108.7(4)
C13 N2 H2A 100.9
C2 N2 H2A 100.9
Co1 N2 H2A 100.9
C8 N6 C24 110.2(6)
C8 N6 H6C 124.9
C24 N6 H6C 124.9
C8 N6 H6' 110.9
C24 N6 H6' 110.4
H6C N6 H6' 51.9
C20 C21 C22 117.4(9)
C20 C21 C24 115.2(10)
C22 C21 C24 127.4(10)
C23 C22 C21 120.9(10)
C23 C22 H22 119.5
C21 C22 H22 119.5
C21 C20 C17 121.6(8)
C21 C20 H20 119.2
C17 C20 H20 119.2
C22 C23 C18 122.1(9)
C22 C23 H23 119.0
C18 C23 H23 119.0
N6 C24 C21 108.3(8)
N6 C24 H24A 110.0
C21 C24 H24A 110.0
N6 C24 H24B 110.0
C21 C24 H24B 110.0
H24A C24 H24B 108.4
C14' C13' H13C 110.5
C14' C13' H13D 110.5
H13C C13' H13D 108.7
C15' C14' C19' 115.9(15)
C15' C14' C13' 133.6(17)
C19' C14' C13' 110.5(15)
C14' C15' C16' 126.8(17)
C14' C15' H15' 116.6
C16' C15' H15' 116.6
C15' C16' C18' 119.4(16)
C15' C16' H16' 120.3
C18' C16' H16' 120.3
C14' C19' C17' 121.0(15)
C14' C19' H19' 119.5
C17' C19' H19' 119.5
C21' C24' H24C 110.5
C21' C24' H24D 110.5
H24C C24' H24D 108.7
C18' C17' C23' 120.0
C18' C17' C19' 117.4(9)
C23' C17' C19' 122.3(9)
C17' C18' C20' 120.0
C17' C18' C16' 119.5(10)
C20' C18' C16' 120.5(10)
C21' C20' C18' 120.0
C21' C20' H20' 120.0
C18' C20' H20' 120.0
C20' C21' C22' 120.0
C20' C21' C24' 117.6(12)
C22' C21' C24' 121.6(11)
C21' C22' C23' 120.0
C21' C22' H22' 120.0
C23' C22' H22' 120.0
C22' C23' C17' 120.0
C22' C23' H23' 120.0
C17' C23' H23' 120.0
C31 C26 C27 117.0(5)
C31 C26 C25' 140.9(7)
C27 C26 C25' 101.4(6)
C31 C26 C25 113.0(7)
C27 C26 C25 128.8(7)
C25' C26 C25 33.2(5)
C5 N1 C3 107.2(12)
C5 N1 C1 110.3(5)
C3 N1 C1 116.6(7)
C5 N1 Co1 107.9(3)
C3 N1 Co1 107.1(9)
C1 N1 Co1 107.5(3)
N1 C3 C4 109.1(7)
N1 C3 H3A 109.9
C4 C3 H3A 109.9
N1 C3 H3B 109.9
C4 C3 H3B 109.9
H3A C3 H3B 108.3
N3 C4 C3 110.5(12)
N3 C4 H4A 109.5
C3 C4 H4A 109.5
N3 C4 H4B 109.5
C3 C4 H4B 109.5
H4A C4 H4B 108.1
C25 N3 C4 114.0(6)
C25 N3 Co1 118.3(6)
C4 N3 Co1 109.2(5)
C25 N3 H3C 104.6
C4 N3 H3C 104.6
Co1 N3 H3C 104.6
N3 C25 C26 113.4(5)
N3 C25 H25A 108.9
C26 C25 H25A 108.9
N3 C25 H25B 108.9
C26 C25 H25B 108.9
H25A C25 H25B 107.7
C4' C3' H3'A 109.6
C4' C3' H3'B 109.6
H3'A C3' H3'B 108.2
N3' C4' C3' 101.8(19)
N3' C4' H4'A 111.4
C3' C4' H4'A 111.4
N3' C4' H4'B 111.4
C3' C4' H4'B 111.4
H4'A C4' H4'B 109.3
N3' C25' C26 110.0(7)
N3' C25' H25C 109.7
C26 C25' H25C 109.7
N3' C25' H25D 109.7
C26 C25' H25D 109.7
H25C C25' H25D 108.2
C25' N3' C4' 101.6(8)
C25' N3' Co1 107.3(8)
C4' N3' Co1 110.9(8)
C25' N3' H3'C 112.1
C4' N3' H3'C 112.1
Co1 N3' H3'C 112.1
C28 C27 C26 122.2(7)
C28 C27 H27 118.9
C26 C27 H27 118.9
C27 C28 C29 123.1(8)
C27 C28 H28 118.4
C29 C28 H28 118.4
C28 C29 C32 122.3(7)
C28 C29 C30 119.8(6)
C32 C29 C30 118.0(6)
C35 C30 C29 119.6(6)
C35 C30 C31 121.9(6)
C29 C30 C31 118.4(6)
C26 C31 C30 119.4(7)
C26 C31 H31 120.3
C30 C31 H31 120.3
C33 C32 C29 121.5(6)
C33 C32 H32 119.2
C29 C32 H32 119.2
C32 C33 C34 119.7(6)
C32 C33 C36 120.8(6)
C34 C33 C36 119.5(6)
C35 C34 C33 120.3(6)
C35 C34 H34 119.9
C33 C34 H34 119.9
C34 C35 C30 120.8(6)
C34 C35 H35 119.6
C30 C35 H35 119.6
N7 C36 C33 113.6(4)
N7 C36 H36A 108.9
C33 C36 H36A 108.9
N7 C36 H36B 108.9
C33 C36 H36B 108.9
H36A C36 H36B 107.7
N4 C37 C38 111.2(4)
N4 C37 H37A 109.4
C38 C37 H37A 109.4
N4 C37 H37B 109.4
C38 C37 H37B 109.4
H37A C37 H37B 108.0
C43 C38 C39 119.3(5)
C43 C38 C37 122.2(5)
C39 C38 C37 118.5(5)
C40 C39 C38 121.5(5)
C40 C39 H39 119.3
C38 C39 H39 119.3
C39 C40 C41 120.4(5)
C39 C40 H40 119.8
C41 C40 H40 119.8
C40 C41 C42 119.9(4)
C40 C41 C44 121.9(4)
C42 C41 C44 118.2(4)
C47 C42 C41 119.5(4)
C47 C42 C43 122.2(4)
C41 C42 C43 118.2(4)
C38 C43 C42 120.8(5)
C38 C43 H43 119.6
C42 C43 H43 119.6
C45 C44 C41 122.0(4)
C45 C44 H44 119.0
C41 C44 H44 119.0
C44 C45 C46 118.9(4)
C44 C45 C48 120.8(4)
C46 C45 C48 120.3(4)
C47 C46 C45 121.0(5)
C47 C46 H46 119.5
C45 C46 H46 119.5
C46 C47 C42 120.3(4)
C46 C47 H47 119.8
C42 C47 H47 119.8
N8 C48 C45 115.5(3)
N8 C48 H48A 108.4
C45 C48 H48A 108.4
N8 C48 H48B 108.4
C45 C48 H48B 108.4
H48A C48 H48B 107.5
O13 Co1 N4 96.43(15)
O13 Co1 N3 97.60(19)
N4 Co1 N3 106.4(2)
O13 Co1 N2 103.59(17)
N4 Co1 N2 117.6(2)
N3 Co1 N2 127.8(3)
O13 Co1 N3' 103.4(2)
N4 Co1 N3' 128.5(3)
N3 Co1 N3' 24.9(3)
N2 Co1 N3' 103.1(3)
O13 Co1 N1 176.68(14)
N4 Co1 N1 81.02(16)
N3 Co1 N1 81.16(19)
N2 Co1 N1 79.53(18)
N3' Co1 N1 76.7(2)
C6 N4 C37 112.5(5)
C6 N4 Co1 107.0(3)
C37 N4 Co1 114.7(4)
C6 N4 H4 107.4
C37 N4 H4 107.4
Co1 N4 H4 107.4
C9 N5 C11 112.2(3)
C9 N5 C7 110.8(3)
C11 N5 C7 109.1(3)
C10 N7 C36 114.5(4)
C10 N7 H7C 108.6
C36 N7 H7C 108.6
C10 N7 H7D 108.6
C36 N7 H7D 108.6
H7C N7 H7D 107.6
C12 N8 C48 114.4(4)
C12 N8 H8A 108.4
C48 N8 H8A 108.5
O2 Cl1 O4 111.3(6)
O2 Cl1 O1 108.8(6)
O4 Cl1 O1 109.6(6)
O2 Cl1 O3 107.6(6)
O4 Cl1 O3 112.0(6)
O1 Cl1 O3 107.4(6)
O1' Cl1' O2' 109.2(9)
O1' Cl1' O4' 111.8(9)
O2' Cl1' O4' 108.6(9)
O1' Cl1' O3' 110.0(9)
O2' Cl1' O3' 108.1(9)
O4' Cl1' O3' 109.0(9)
O13 C49 N10 124.3(5)
O13 C49 H49 117.9
N10 C49 H49 117.9
N10 C50 H50A 109.5
N10 C50 H50B 109.5
H50A C50 H50B 109.5
N10 C50 H50C 109.5
H50A C50 H50C 109.5
H50B C50 H50C 109.5
N10 C51 H51A 109.5
N10 C51 H51B 109.5
H51A C51 H51B 109.5
N10 C51 H51C 109.5
H51A C51 H51C 109.5
H51B C51 H51C 109.5
C49 N10 C50 121.4(4)
C49 N10 C51 121.4(5)
C50 N10 C51 117.2(4)
C49 O13 Co1 128.6(3)
O7 Cl2 O6 110.1(10)
O7 Cl2 O5 110.1(9)
O6 Cl2 O5 108.8(9)
O7 Cl2 O8 110.5(9)
O6 Cl2 O8 109.0(9)
O5 Cl2 O8 108.2(9)
O5' Cl2' O7' 110.6(5)
O5' Cl2' O8' 110.3(5)
O7' Cl2' O8' 110.3(5)
O5' Cl2' O6' 109.2(5)
O7' Cl2' O6' 107.3(5)
O8' Cl2' O6' 109.0(5)
O14 C52 H52A 109.5
O14 C52 H52B 109.5
H52A C52 H52B 109.5
O14 C52 H52C 109.5
H52A C52 H52C 109.5
H52B C52 H52C 109.5
C52 O14 H14 109.5
O10 Cl3 O12 110.1(3)
O10 Cl3 O9 110.7(3)
O12 Cl3 O9 109.8(3)
O10 Cl3 O11 109.1(3)
O12 Cl3 O11 107.5(3)
O9 Cl3 O11 109.6(4)
O12' Cl3' O9' 110.2(9)
O12' Cl3' O11' 109.5(9)
O9' Cl3' O11' 109.6(9)
O12' Cl3' O10' 109.7(9)
O9' Cl3' O10' 109.1(9)
O11' Cl3' O10' 108.7(9)

loop_
_geom_bond_atom_site_label_1
_geom_bond_atom_site_label_2
_geom_bond_distance
C1 N1 1.483(7)
C1 C2 1.507(11)
C1 H1A 0.9900
C1 H1B 0.9900
C2 N2 1.471(8)
C2 H2AA 0.9900
C2 H2AB 0.9900
C2 H2BC 0.9900
C2 H2BD 0.9901
C5 N1 1.472(7)
C5 C6 1.507(10)
C5 H5A 0.9900
C5 H5B 0.9900
C6 N4 1.492(7)
C6 H6A 0.9900
C6 H6B 0.9900
C7 N5 1.485(6)
C7 C8 1.503(8)
C7 H7A 0.9900
C7 H7B 0.9900
C8 N6 1.428(7)
C8 H8C 0.9900
C8 H8D 0.9900
C8 H8E 0.9901
C8 H8F 0.9900
C9 N5 1.463(5)
C9 C10 1.527(6)
C9 H9A 0.9900
C9 H9B 0.9900
C10 N7 1.473(6)
C10 H10A 0.9900
C10 H10B 0.9900
C11 N5 1.471(6)
C11 C12 1.518(6)
C11 H11A 0.9900
C11 H11B 0.9900
C12 N8 1.461(6)
C12 H12A 0.9900
C12 H12B 0.9900
C13 N2 1.406(9)
C13 C14 1.498(8)
C13 H13A 0.9900
C13 H13B 0.9900
C14 C15 1.3900
C14 C19 1.3900
C15 C16 1.3900
C15 H15 0.9500
C16 C17 1.3900
C16 H16 0.9500
C17 C18 1.3900
C17 C20 1.415(8)
C18 C19 1.3900
C18 C23 1.396(9)
C19 H19 0.9500
N2 Co1 2.120(5)
N2 H2A 0.9300
N6 C24 1.495(9)
N6 H6C 0.8800
N6 H6' 0.9079
C21 C20 1.389(9)
C21 C22 1.398(9)
C21 C24 1.517(8)
C22 C23 1.386(9)
C22 H22 0.9500
C20 H20 0.9500
C23 H23 0.9500
C24 H24A 0.9900
C24 H24B 0.9900
C13' C14' 1.523(9)
C13' H13C 0.9900
C13' H13D 0.9900
C14' C15' 1.35(2)
C14' C19' 1.40(2)
C15' C16' 1.37(3)
C15' H15' 0.9500
C16' C18' 1.409(19)
C16' H16' 0.9500
C19' C17' 1.51(2)
C19' H19' 0.9500
C24' C21' 1.528(9)
C24' H24C 0.9900
C24' H24D 0.9900
C17' C18' 1.3900
C17' C23' 1.3900
C18' C20' 1.3900
C20' C21' 1.3900
C20' H20' 0.9500
C21' C22' 1.3900
C22' C23' 1.3900
C22' H22' 0.9500
C23' H23' 0.9500
C26 C31 1.375(9)
C26 C27 1.504(10)
C26 C25' 1.512(2)
C26 C25 1.513(2)
N1 C3 1.480(2)
N1 Co1 2.220(4)
C3 C4 1.510(2)
C3 H3A 0.9900
C3 H3B 0.9900
C4 N3 1.481(2)
C4 H4A 0.9900
C4 H4B 0.9900
N3 C25 1.479(2)
N3 Co1 2.112(7)
N3 H3C 0.9300
C25 H25A 0.9900
C25 H25B 0.9900
C3' C4' 1.510(2)
C3' H3'A 0.9900
C3' H3'B 0.9900
C4' N3' 1.480(2)
C4' H4'A 0.9900
C4' H4'B 0.9900
C25' N3' 1.475(2)
C25' H25C 0.9900
C25' H25D 0.9900
N3' Co1 2.132(11)
N3' H3'C 0.9300
C27 C28 1.258(10)
C27 H27 0.9500
C28 C29 1.368(9)
C28 H28 0.9500
C29 C32 1.417(8)
C29 C30 1.432(9)
C30 C35 1.394(9)
C30 C31 1.454(8)
C31 H31 0.9500
C32 C33 1.351(9)
C32 H32 0.9500
C33 C34 1.429(9)
C33 C36 1.510(8)
C34 C35 1.362(9)
C34 H34 0.9500
C35 H35 0.9500
C36 N7 1.507(7)
C36 H36A 0.9900
C36 H36B 0.9900
C37 N4 1.501(7)
C37 C38 1.503(7)
C37 H37A 0.9900
C37 H37B 0.9900
C38 C43 1.366(8)
C38 C39 1.409(8)
C39 C40 1.369(7)
C39 H39 0.9500
C40 C41 1.394(7)
C40 H40 0.9500
C41 C42 1.414(6)
C41 C44 1.432(6)
C42 C47 1.407(7)
C42 C43 1.441(7)
C43 H43 0.9500
C44 C45 1.350(7)
C44 H44 0.9500
C45 C46 1.425(7)
C45 C48 1.525(6)
C46 C47 1.374(7)
C46 H46 0.9500
C47 H47 0.9500
C48 N8 1.480(6)
C48 H48A 0.9900
C48 H48B 0.9900
Co1 O13 2.002(3)
Co1 N4 2.111(4)
N4 H4 0.9300
N7 H7C 0.9200
N7 H7D 0.9200
N8 H8A 0.9199
Cl1 O2 1.415(7)
Cl1 O4 1.416(7)
Cl1 O1 1.443(7)
Cl1 O3 1.447(7)
Cl1' O1' 1.433(10)
Cl1' O2' 1.435(10)
Cl1' O4' 1.437(10)
Cl1' O3' 1.439(10)
C49 O13 1.248(6)
C49 N10 1.309(6)
C49 H49 0.9500
C50 N10 1.442(7)
C50 H50A 0.9800
C50 H50B 0.9800
C50 H50C 0.9800
C51 N10 1.465(6)
C51 H51A 0.9800
C51 H51B 0.9800
C51 H51C 0.9800
Cl2 O7 1.427(10)
Cl2 O6 1.440(10)
Cl2 O5 1.444(10)
Cl2 O8 1.445(10)
O15 C53 1.430(2)
Cl2' O5' 1.394(6)
Cl2' O7' 1.437(7)
Cl2' O8' 1.441(6)
Cl2' O6' 1.458(6)
C52 O14 1.427(2)
C52 H52A 0.9800
C52 H52B 0.9800
C52 H52C 0.9800
O14 H14 0.8400
Cl3 O10 1.430(4)
Cl3 O12 1.431(4)
Cl3 O9 1.432(4)
Cl3 O11 1.442(5)
Cl3' O12' 1.432(10)
Cl3' O9' 1.436(10)
Cl3' O11' 1.441(10)
Cl3' O10' 1.447(10)

loop_
_geom_torsion_atom_site_label_1
_geom_torsion_atom_site_label_2
_geom_torsion_atom_site_label_3
_geom_torsion_atom_site_label_4
_geom_torsion
N1 C1 C2 N2 59.4(8)
N1 C5 C6 N4 56.4(7)
N5 C7 C8 N6 -57.1(6)
N5 C9 C10 N7 -172.1(4)
N5 C11 C12 N8 179.3(3)
N2 C13 C14 C15 -111.7(12)
N2 C13 C14 C19 69.2(13)
C19 C14 C15 C16 0.0
C13 C14 C15 C16 -179.2(4)
C14 C15 C16 C17 0.0
C15 C16 C17 C18 0.0
C15 C16 C17 C20 178.3(7)
C16 C17 C18 C19 0.0
C20 C17 C18 C19 -178.2(7)
C16 C17 C18 C23 179.6(8)
C20 C17 C18 C23 1.3(8)
C17 C18 C19 C14 0.0
C23 C18 C19 C14 -179.5(9)
C15 C14 C19 C18 0.0
C13 C14 C19 C18 179.1(4)
C14 C13 N2 C2 172.4(10)
C14 C13 N2 Co1 32.6(17)
C1 C2 N2 C13 161.6(9)
C1 C2 N2 Co1 -50.6(8)
C7 C8 N6 C24 162.5(8)
C20 C21 C22 C23 -2.2(15)
C24 C21 C22 C23 177.5(11)
C22 C21 C20 C17 3.8(14)
C24 C21 C20 C17 -175.9(9)
C18 C17 C20 C21 -3.5(11)
C16 C17 C20 C21 178.3(8)
C21 C22 C23 C18 0.2(16)
C17 C18 C23 C22 0.3(13)
C19 C18 C23 C22 179.8(8)
C8 N6 C24 C21 -156.8(9)
C20 C21 C24 N6 85.2(13)
C22 C21 C24 N6 -94.4(14)
C19' C14' C15' C16' 0.6(18)
C13' C14' C15' C16' 178.1(14)
C14' C15' C16' C18' -1(2)
C15' C14' C19' C17' 1.1(16)
C13' C14' C19' C17' -176.9(11)
C14' C19' C17' C18' -2.7(16)
C14' C19' C17' C23' -176.7(10)
C23' C17' C18' C20' 0.0
C19' C17' C18' C20' -174.2(12)
C23' C17' C18' C16' 176.8(13)
C19' C17' C18' C16' 2.6(13)
C15' C16' C18' C17' -1(2)
C15' C16' C18' C20' 175.7(12)
C17' C18' C20' C21' 0.0
C16' C18' C20' C21' -176.7(13)
C18' C20' C21' C22' 0.0
C18' C20' C21' C24' 170.0(13)
C20' C21' C22' C23' 0.0
C24' C21' C22' C23' -169.5(14)
C21' C22' C23' C17' 0.0
C18' C17' C23' C22' 0.0
C19' C17' C23' C22' 173.9(13)
C6 C5 N1 C3 -149.4(6)
C6 C5 N1 C1 82.7(6)
C6 C5 N1 Co1 -34.4(6)
C2 C1 N1 C5 -155.2(6)
C2 C1 N1 C3 82.3(14)
C2 C1 N1 Co1 -37.8(6)
C5 N1 C3 C4 76.6(18)
C1 N1 C3 C4 -159.2(12)
Co1 N1 C3 C4 -39(2)
N1 C3 C4 N3 55(2)
C3 C4 N3 C25 93.8(12)
C3 C4 N3 Co1 -41.0(10)
C4 N3 C25 C26 160.3(8)
Co1 N3 C25 C26 -69.2(9)
C31 C26 C25 N3 119.8(8)
C27 C26 C25 N3 -73.1(10)
C25' C26 C25 N3 -33.0(8)
C31 C26 C25' N3' 1.5(17)
C27 C26 C25' N3' -167.6(9)
C25 C26 C25' N3' 43.3(9)
C26 C25' N3' C4' -153.5(10)
C26 C25' N3' Co1 90.0(9)
C3' C4' N3' C25' -168.8(15)
C3' C4' N3' Co1 -55.0(15)
C31 C26 C27 C28 -1.9(9)
C25' C26 C27 C28 170.4(7)
C25 C26 C27 C28 -168.5(6)
C26 C27 C28 C29 3.0(10)
C27 C28 C29 C32 178.4(6)
C27 C28 C29 C30 -2.2(9)
C28 C29 C30 C35 179.8(5)
C32 C29 C30 C35 -0.7(7)
C28 C29 C30 C31 0.2(8)
C32 C29 C30 C31 179.7(5)
C27 C26 C31 C30 -0.1(8)
C25' C26 C31 C30 -168.0(10)
C25 C26 C31 C30 168.6(5)
C35 C30 C31 C26 -178.9(5)
C29 C30 C31 C26 0.8(8)
C28 C29 C32 C33 179.0(5)
C30 C29 C32 C33 -0.5(8)
C29 C32 C33 C34 1.4(8)
C29 C32 C33 C36 -177.5(5)
C32 C33 C34 C35 -1.2(8)
C36 C33 C34 C35 177.8(5)
C33 C34 C35 C30 0.0(9)
C29 C30 C35 C34 0.9(8)
C31 C30 C35 C34 -179.4(5)
C32 C33 C36 N7 96.8(7)
C34 C33 C36 N7 -82.2(6)
N4 C37 C38 C43 113.9(6)
N4 C37 C38 C39 -66.7(6)
C43 C38 C39 C40 -0.3(7)
C37 C38 C39 C40 -179.7(5)
C38 C39 C40 C41 -0.6(8)
C39 C40 C41 C42 1.1(7)
C39 C40 C41 C44 -178.3(4)
C40 C41 C42 C47 -179.7(4)
C44 C41 C42 C47 -0.2(6)
C40 C41 C42 C43 -0.7(6)
C44 C41 C42 C43 178.7(4)
C39 C38 C43 C42 0.7(7)
C37 C38 C43 C42 -179.9(4)
C47 C42 C43 C38 178.8(4)
C41 C42 C43 C38 -0.2(6)
C40 C41 C44 C45 179.6(4)
C42 C41 C44 C45 0.1(6)
C41 C44 C45 C46 -0.3(7)
C41 C44 C45 C48 178.9(4)
C44 C45 C46 C47 0.6(7)
C48 C45 C46 C47 -178.6(4)
C45 C46 C47 C42 -0.7(7)
C41 C42 C47 C46 0.5(6)
C43 C42 C47 C46 -178.4(4)
C44 C45 C48 N8 116.2(5)
C46 C45 C48 N8 -64.6(6)
C25 N3 Co1 O13 65.1(6)
C4 N3 Co1 O13 -162.3(6)
C25 N3 Co1 N4 164.1(5)
C4 N3 Co1 N4 -63.3(6)
C25 N3 Co1 N2 -48.7(6)
C4 N3 Co1 N2 83.9(6)
C25 N3 Co1 N3' -40.5(6)
C4 N3 Co1 N3' 92.0(9)
C25 N3 Co1 N1 -118.0(6)
C4 N3 Co1 N1 14.6(6)
C13 N2 Co1 O13 -17.4(10)
C2 N2 Co1 O13 -158.1(6)
C13 N2 Co1 N4 -122.2(10)
C2 N2 Co1 N4 97.0(6)
C13 N2 Co1 N3 93.7(10)
C2 N2 Co1 N3 -47.1(7)
C13 N2 Co1 N3' 90.2(10)
C2 N2 Co1 N3' -50.6(7)
C13 N2 Co1 N1 163.8(10)
C2 N2 Co1 N1 23.0(6)
C25' N3' Co1 O13 -36.9(6)
C4' N3' Co1 O13 -147.1(8)
C25' N3' Co1 N4 72.8(6)
C4' N3' Co1 N4 -37.4(9)
C25' N3' Co1 N3 42.0(5)
C4' N3' Co1 N3 -68.2(10)
C25' N3' Co1 N2 -144.6(5)
C4' N3' Co1 N2 105.2(8)
C25' N3' Co1 N1 139.7(6)
C4' N3' Co1 N1 29.5(8)
C5 N1 Co1 O13 -33(3)
C3 N1 Co1 O13 82(3)
C1 N1 Co1 O13 -152(2)
C5 N1 Co1 N4 6.8(4)
C3 N1 Co1 N4 121.9(10)
C1 N1 Co1 N4 -112.1(4)
C5 N1 Co1 N3 -101.5(4)
C3 N1 Co1 N3 13.6(11)
C1 N1 Co1 N3 139.6(4)
C5 N1 Co1 N2 127.3(4)
C3 N1 Co1 N2 -117.6(11)
C1 N1 Co1 N2 8.4(4)
C5 N1 Co1 N3' -126.4(5)
C3 N1 Co1 N3' -11.3(11)
C1 N1 Co1 N3' 114.7(5)
C5 C6 N4 C37 78.5(6)
C5 C6 N4 Co1 -48.3(6)
C38 C37 N4 C6 156.2(5)
C38 C37 N4 Co1 -81.2(5)
O13 Co1 N4 C6 -160.2(4)
N3 Co1 N4 C6 99.9(5)
N2 Co1 N4 C6 -51.1(5)
N3' Co1 N4 C6 87.0(5)
N1 Co1 N4 C6 22.0(4)
O13 Co1 N4 C37 74.3(4)
N3 Co1 N4 C37 -25.6(4)
N2 Co1 N4 C37 -176.6(3)
N3' Co1 N4 C37 -38.5(5)
N1 Co1 N4 C37 -103.5(4)
C10 C9 N5 C11 -69.5(5)
C10 C9 N5 C7 168.3(4)
C12 C11 N5 C9 146.1(4)
C12 C11 N5 C7 -90.8(4)
C8 C7 N5 C9 -73.3(5)
C8 C7 N5 C11 162.8(4)
C9 C10 N7 C36 -165.3(4)
C33 C36 N7 C10 -54.0(7)
C11 C12 N8 C48 179.8(4)
C45 C48 N8 C12 -53.7(6)
O13 C49 N10 C50 -0.4(7)
O13 C49 N10 C51 178.7(4)
N10 C49 O13 Co1 -175.1(3)
N4 Co1 O13 C49 39.8(4)
N3 Co1 O13 C49 147.4(4)
N2 Co1 O13 C49 -80.7(4)
N3' Co1 O13 C49 172.0(5)
N1 Co1 O13 C49 80(3)
